data_2240153
loop_
_publ_author_name
'Kavitha, Channappa N.'
'Jasinski, Jerry P.'
'Kaur, Manpreet'
'Anderson, Brian J.'
'Yathirajan, H. S.'

_publ_section_title
;
 Crystal structure of 1-(3-chlorophenyl)piperazin-1-ium picrate--picric
 acid (2/1)
;
_journal_coeditor_code BV2237
_journal_issue 11
_journal_name_full 'Acta Crystallographica Section E'
_journal_page_first o1210
_journal_page_last o1211
_journal_paper_doi 10.1107/S1600536814023654
_journal_volume 70
_journal_year 2014
_chemical_formula_iupac '2C10 H14 Cl N2 +, 2C6 H2 N3 O7 -, C6 H3 N3 O7'
_chemical_formula_moiety '2(C10 H14 Cl N2 +), 2(C6 H2 N3 O7 -), C6 H3 N3 O7'
_chemical_formula_sum 'C38 H35 Cl2 N13 O21'
_chemical_formula_weight 1080.69
_chemical_name_common
;
Bis-[1-(3-chlorophenyl)piperazinium]dipicrate picric acid
;
_chemical_name_systematic
;
1-(3-Chlorophenyl)piperazin-1-ium picrate--picric acid (2/1)
;
_space_group_crystal_system monoclinic
_space_group_IT_number 7
_space_group_name_Hall 'P -2yc'
_space_group_name_H-M_alt 'P 1 c 1'
_symmetry_space_group_name_Hall 'P -2yc'
_symmetry_space_group_name_H-M 'P 1 c 1'
_atom_sites_solution_hydrogens mixed
_atom_sites_solution_primary direct
_audit_creation_method
;
  Olex2 1.2
  (compiled Apr 23 2013 17:54:37, GUI svn.r4466)
;
_cell_angle_alpha 90
_cell_angle_beta 104.405(5)
_cell_angle_gamma 90
_cell_formula_units_Z 2
_cell_length_a 11.2213(6)
_cell_length_b 14.6239(7)
_cell_length_c 14.1804(8)
_cell_measurement_reflns_used 7430
_cell_measurement_temperature 173(2)
_cell_measurement_theta_max 32.7772
_cell_measurement_theta_min 3.2707
_cell_volume 2253.8(2)
_computing_cell_refinement
;
CrysAlis PRO (Agilent, 2012)
;
_computing_data_collection
;
CrysAlis PRO (Agilent, 2012)
;
_computing_data_reduction
;
CrysAlis RED (Agilent, 2012)
;
_computing_molecular_graphics
;
OLEX2 (Dolomanov <i>et al.</i>, 2009)
;
_computing_publication_material
;
OLEX2 (Dolomanov <i>et al.</i>, 2009)
;
_computing_structure_refinement
;
SHELXL2012 (Sheldrick, 2008)
;
_computing_structure_solution
;
SUPERFLIP (Palatinus & Chapuis, 2007)
;
_diffrn_ambient_temperature 173(2)
_diffrn_detector_area_resol_mean 16.0416
_diffrn_measured_fraction_theta_full 0.998
_diffrn_measured_fraction_theta_max 0.928
_diffrn_measurement_device_type 'Agilent Eos Gemini'
_diffrn_measurement_method '\w scans'
_diffrn_radiation_type MoK\a
_diffrn_radiation_wavelength 0.71073
_diffrn_reflns_av_R_equivalents 0.0348
_diffrn_reflns_limit_h_max 16
_diffrn_reflns_limit_h_min -16
_diffrn_reflns_limit_k_max 18
_diffrn_reflns_limit_k_min -21
_diffrn_reflns_limit_l_max 21
_diffrn_reflns_limit_l_min -17
_diffrn_reflns_number 28568
_diffrn_reflns_theta_full 25.500
_diffrn_reflns_theta_max 32.852
_diffrn_reflns_theta_min 3.277
_exptl_absorpt_coefficient_mu 0.244
_exptl_absorpt_correction_T_max 1.00000
_exptl_absorpt_correction_T_min 0.59806
_exptl_absorpt_correction_type multi-scan
_exptl_absorpt_process_details
;
(CrysAlis PRO and CrysAlis RED; Agilent, 2012)
;
_exptl_crystal_colour violet
_exptl_crystal_density_diffrn 1.592
_exptl_crystal_description irregular
_exptl_crystal_F_000 1112
_exptl_crystal_size_max 0.48
_exptl_crystal_size_mid 0.46
_exptl_crystal_size_min 0.38
_refine_diff_density_max 0.654
_refine_diff_density_min -0.493
_refine_ls_abs_structure_details
;
Flack <i>x</i> determined using 4095 quotients
[(<i>I</i>^+^)-(<i>I</i>^-^)]/[(<i>I</i>^+^)+(<i>I</i>^-^)]
(Parsons <i>et al.</i>, 2013)
;
_refine_ls_abs_structure_Flack 0.09(3)
_refine_ls_extinction_method none
_refine_ls_goodness_of_fit_ref 1.021
_refine_ls_hydrogen_treatment constr
_refine_ls_matrix_type full
_refine_ls_number_parameters 671
_refine_ls_number_reflns 13782
_refine_ls_number_restraints 14
_refine_ls_restrained_S_all 1.022
_refine_ls_R_factor_all 0.0718
_refine_ls_R_factor_gt 0.0537
_refine_ls_shift/su_max 0.001
_refine_ls_shift/su_mean 0.000
_refine_ls_structure_factor_coef Fsqd
_refine_ls_weighting_details 'w=1/[\s^2^(Fo^2^)+(0.0686P)^2^+0.4633P] where P=(Fo^2^+2Fc^2^)/3'
_refine_ls_weighting_scheme calc
_refine_ls_wR_factor_gt 0.1269
_refine_ls_wR_factor_ref 0.1394
_reflns_number_gt 10981
_reflns_number_total 13782
_reflns_threshold_expression I>2\s(I)
_cod_data_source_file bv2237sup1.cif
_cod_data_source_block I
_cod_database_code 2240153
_cod_database_fobs_code 2240153
_shelx_space_group_comment
;
The symmetry employed for this shelxl refinement is uniquely defined
by the following loop, which should always be used as a source of
symmetry information in preference to the above space-group names.
They are only intended as comments.
;

loop_
_space_group_symop_operation_xyz
'x, y, z'
'x, -y, z+1/2'

loop_
_atom_site_type_symbol
_atom_site_label
_atom_site_fract_x
_atom_site_fract_y
_atom_site_fract_z
_atom_site_U_iso_or_equiv
_atom_site_adp_type
_atom_site_calc_flag
_atom_site_occupancy
_atom_site_disorder_assembly
_atom_site_disorder_group
Cl Cl1A 0.92045(14) 0.25015(8) 0.65989(11) 0.0641(4) Uani d 1 . .
N N1A 0.8303(2) 0.55334(18) 0.8092(2) 0.0248(5) Uani d 1 . .
H H1A 0.7508 0.5351 0.8237 0.030 Uiso d 1 . .
N N2A 0.7416(3) 0.73801(19) 0.7774(2) 0.0268(5) Uani d 1 . .
H H2A 0.7475 0.7963 0.7638 0.032 Uiso d 1 . .
C C1A 0.8725(3) 0.6246(2) 0.8820(2) 0.0299(7) Uani d 1 . .
H H1AA 0.9487 0.6525 0.8717 0.036 Uiso calc 1 . .
H H1AB 0.8924 0.5967 0.9477 0.036 Uiso calc 1 . .
C C2A 0.7768(3) 0.6980(2) 0.8767(2) 0.0307(7) Uani d 1 . .
H H2AA 0.7032 0.6715 0.8931 0.037 Uiso calc 1 . .
H H2AB 0.8099 0.7465 0.9248 0.037 Uiso calc 1 . .
C C3A 0.6952(3) 0.6651(2) 0.7044(3) 0.0337(7) Uani d 1 . .
H H3AA 0.6766 0.6919 0.6383 0.040 Uiso calc 1 . .
H H3AB 0.6178 0.6398 0.7152 0.040 Uiso calc 1 . .
C C4A 0.7874(4) 0.5890(3) 0.7109(2) 0.0356(8) Uani d 1 . .
H H4AA 0.7493 0.5387 0.6668 0.043 Uiso calc 1 . .
H H4AB 0.8587 0.6119 0.6885 0.043 Uiso calc 1 . .
C C5A 0.8936(3) 0.4696(2) 0.8210(2) 0.0260(6) Uani d 1 . .
C C6A 0.8836(3) 0.4097(2) 0.7423(3) 0.0306(7) Uani d 1 . .
H H6A 0.8392 0.4275 0.6789 0.037 Uiso calc 1 . .
C C7A 0.9392(4) 0.3242(2) 0.7578(3) 0.0391(9) Uani d 1 . .
C C8A 1.0081(4) 0.2962(3) 0.8474(4) 0.0457(10) Uani d 1 . .
H H8A 1.0459 0.2376 0.8561 0.055 Uiso calc 1 . .
C C9A 1.0203(4) 0.3564(3) 0.9246(4) 0.0449(10) Uani d 1 . .
H H9A 1.0677 0.3389 0.9872 0.054 Uiso calc 1 . .
C C10A 0.9648(3) 0.4418(3) 0.9123(3) 0.0350(8) Uani d 1 . .
H H10A 0.9752 0.4819 0.9664 0.042 Uiso calc 1 . .
Cl Cl1B 0.62724(9) 1.49001(6) 0.96487(7) 0.0378(2) Uani d 1 . .
N N1B 0.7345(2) 1.18462(18) 0.82700(19) 0.0239(5) Uani d 1 . .
H H1B 0.8144 1.1999 0.8115 0.029 Uiso d 1 . .
N N2B 0.8215(3) 1.00073(19) 0.8686(2) 0.0271(5) Uani d 1 . .
H H2B 0.8156 0.9433 0.8853 0.033 Uiso d 1 . .
C C1B 0.7757(3) 1.1532(2) 0.9275(2) 0.0292(7) Uani d 1 . .
H H1BA 0.7039 1.1317 0.9501 0.035 Uiso calc 1 . .
H H1BB 0.8133 1.2049 0.9694 0.035 Uiso calc 1 . .
C C2B 0.8692(3) 1.0758(2) 0.9376(2) 0.0306(7) Uani d 1 . .
H H2BA 0.9463 1.0998 0.9251 0.037 Uiso calc 1 . .
H H2BB 0.8883 1.0519 1.0050 0.037 Uiso calc 1 . .
C C3B 0.7848(3) 1.0360(2) 0.7668(2) 0.0302(7) Uani d 1 . .
H H3BA 0.7507 0.9854 0.7217 0.036 Uiso calc 1 . .
H H3BB 0.8579 1.0606 0.7482 0.036 Uiso calc 1 . .
C C4B 0.6894(3) 1.1104(2) 0.7587(2) 0.0286(6) Uani d 1 . .
H H4BA 0.6679 1.1349 0.6915 0.034 Uiso calc 1 . .
H H4BB 0.6139 1.0843 0.7721 0.034 Uiso calc 1 . .
C C5B 0.6729(3) 1.2684(2) 0.8106(2) 0.0220(5) Uani d 1 . .
C C6B 0.6776(3) 1.3311(2) 0.8870(2) 0.0239(6) Uani d 1 . .
H H6B 0.7206 1.3157 0.9516 0.029 Uiso calc 1 . .
C C7B 0.6197(3) 1.4149(2) 0.8677(2) 0.0265(6) Uani d 1 . .
C C8B 0.5555(3) 1.4419(2) 0.7758(3) 0.0304(7) Uani d 1 . .
H H8B 0.5157 1.4997 0.7648 0.036 Uiso calc 1 . .
C C9B 0.5519(3) 1.3805(3) 0.7003(3) 0.0325(7) Uani d 1 . .
H H9B 0.5100 1.3971 0.6358 0.039 Uiso calc 1 . .
C C10B 0.6080(3) 1.2957(2) 0.7169(2) 0.0289(6) Uani d 1 . .
H H10B 0.6025 1.2550 0.6638 0.035 Uiso calc 1 . .
O O1C 0.4915(3) 0.9428(2) 1.05874(19) 0.0454(7) Uani d 1 . .
O O2C 0.6523(3) 0.9650(2) 1.00322(19) 0.0452(7) Uani d 1 . .
O O3C 0.6151(2) 0.88075(17) 0.82868(18) 0.0296(5) Uani d 1 . .
O O4C 0.5437(3) 0.8427(2) 0.6392(2) 0.0467(7) Uani d 1 . .
O O5C 0.3560(3) 0.8683(2) 0.56305(19) 0.0466(7) Uani d 1 . .
O O6C 0.0627(2) 0.9996(2) 0.7057(2) 0.0401(6) Uani d 1 . .
O O7C 0.1213(3) 1.0683(3) 0.8433(3) 0.0700(12) Uani d 1 . .
N N1C 0.5411(3) 0.9534(2) 0.9911(2) 0.0299(6) Uani d 1 . .
N N2C 0.4405(3) 0.8721(2) 0.6368(2) 0.0295(6) Uani d 1 . .
N N3C 0.1412(3) 1.0204(2) 0.7786(2) 0.0347(7) Uani d 1 . .
C C1C 0.4624(3) 0.9527(2) 0.8926(2) 0.0223(5) Uani d 1 . .
C C2C 0.5083(3) 0.9130(2) 0.8151(2) 0.0229(6) Uani d 1 . .
C C3C 0.4156(3) 0.9126(2) 0.7237(2) 0.0221(5) Uani d 1 . .
C C4C 0.2976(3) 0.9478(2) 0.7118(2) 0.0243(6) Uani d 1 . .
H H4C 0.2404 0.9464 0.6499 0.029 Uiso calc 1 . .
C C5C 0.2653(3) 0.9847(2) 0.7909(2) 0.0246(6) Uani d 1 . .
C C6C 0.3456(3) 0.9867(2) 0.8819(2) 0.0244(6) Uani d 1 . .
H H6C 0.3207 1.0110 0.9361 0.029 Uiso calc 1 . .
O O1D 1.0791(3) 0.7969(2) 0.59714(19) 0.0411(6) Uani d 1 . .
O O2D 0.9161(3) 0.7703(2) 0.6472(2) 0.0480(7) Uani d 1 . .
O O3D 0.9480(2) 0.85104(16) 0.8231(2) 0.0324(5) Uani d 1 . .
O O4D 1.1744(4) 0.8446(4) 1.0946(3) 0.0869(15) Uani d 1 . .
O O5D 1.0035(6) 0.8857(5) 1.0074(4) 0.0618(17) Uani d 0.627(7) A 1
O O5DA 1.0678(10) 0.9384(9) 1.0013(6) 0.0618(17) Uani d 0.373(7) A 2
O O6D 1.4946(2) 0.7214(2) 0.9614(2) 0.0466(7) Uani d 1 . .
O O7D 1.4511(3) 0.6764(2) 0.8116(2) 0.0536(8) Uani d 1 . .
N N1D 1.0278(3) 0.7829(2) 0.6619(2) 0.0304(6) Uani d 1 . .
N N2D 1.1137(3) 0.8616(2) 1.0141(2) 0.0380(7) Uani d 1 . .
N N3D 1.4227(3) 0.7115(2) 0.8814(2) 0.0342(7) Uani d 1 . .
C C1D 1.1031(3) 0.7794(2) 0.7616(2) 0.0239(6) Uani d 1 . .
C C2D 1.0545(3) 0.81867(19) 0.8375(2) 0.0217(5) Uani d 1 . .
C C3D 1.1443(3) 0.8189(2) 0.9302(2) 0.0238(6) Uani d 1 . .
C C4D 1.2613(3) 0.7834(2) 0.9455(2) 0.0262(6) Uani d 1 . .
H H4D 1.3160 0.7845 1.0085 0.031 Uiso calc 1 . .
C C5D 1.2975(3) 0.7461(2) 0.8674(2) 0.0263(6) Uani d 1 . .
C C6D 1.2204(3) 0.7449(2) 0.7751(2) 0.0256(6) Uani d 1 . .
H H6D 1.2475 0.7207 0.7219 0.031 Uiso calc 1 . .
O O1E 0.3217(3) 0.4304(2) 0.5021(2) 0.0527(8) Uani d 1 B 1
O O2E 0.3337(3) 0.5529(2) 0.5875(2) 0.0558(8) Uani d 1 B 1
O O3E 0.4307(3) 0.68664(19) 0.50528(19) 0.0400(6) Uani d 1 B 1
H H3E 0.4497 0.7412 0.4978 0.060 Uiso d 1 B 1
O O4E 0.4634(3) 0.82228(19) 0.3998(2) 0.0444(7) Uani d 1 B 1
O O5E 0.3773(3) 0.8250(2) 0.2456(2) 0.0542(8) Uani d 1 B 1
O O6E 0.1041(3) 0.5869(3) 0.0935(2) 0.0641(10) Uani d 1 B 1
O O7E 0.0989(3) 0.4590(3) 0.1698(2) 0.0573(9) Uani d 1 B 1
N N1E 0.3236(3) 0.5143(2) 0.5112(2) 0.0369(7) Uani d 1 B 1
N N2E 0.3960(3) 0.7887(2) 0.3253(3) 0.0381(7) Uani d 1 B 1
N N3E 0.1328(3) 0.5378(3) 0.1652(2) 0.0450(8) Uani d 1 B 1
C C1E 0.3074(3) 0.5679(2) 0.4215(2) 0.0287(6) Uani d 1 B 1
C C2E 0.3609(3) 0.6551(2) 0.4227(2) 0.0286(6) Uani d 1 B 1
C C3E 0.3377(3) 0.7005(2) 0.3325(3) 0.0290(6) Uani d 1 B 1
C C4E 0.2639(3) 0.6635(3) 0.2476(2) 0.0325(7) Uani d 1 B 1
H H4E 0.2480 0.6961 0.1878 0.039 Uiso calc 1 B 1
C C5E 0.2145(3) 0.5779(3) 0.2530(2) 0.0320(7) Uani d 1 B 1
C C6E 0.2367(3) 0.5283(2) 0.3380(3) 0.0313(7) Uani d 1 B 1
H H6E 0.2043 0.4684 0.3392 0.038 Uiso calc 1 B 1

loop_
_atom_site_aniso_label
_atom_site_aniso_U_11
_atom_site_aniso_U_22
_atom_site_aniso_U_33
_atom_site_aniso_U_12
_atom_site_aniso_U_13
_atom_site_aniso_U_23
Cl1A 0.0931(10) 0.0309(5) 0.0868(9) 0.0029(5) 0.0572(8) -0.0118(5)
N1A 0.0253(12) 0.0190(12) 0.0291(13) -0.0001(10) 0.0049(10) -0.0015(10)
N2A 0.0255(13) 0.0186(12) 0.0358(14) 0.0034(10) 0.0066(11) -0.0028(10)
C1A 0.0320(17) 0.0223(15) 0.0309(16) 0.0019(13) -0.0010(13) -0.0015(12)
C2A 0.0384(19) 0.0254(16) 0.0289(16) 0.0024(13) 0.0095(14) -0.0039(12)
C3A 0.0350(18) 0.0256(16) 0.0347(17) 0.0082(13) -0.0023(14) -0.0030(13)
C4A 0.046(2) 0.0296(17) 0.0271(16) 0.0135(15) 0.0007(14) -0.0012(13)
C5A 0.0193(14) 0.0195(14) 0.0393(17) -0.0021(11) 0.0071(12) 0.0025(12)
C6A 0.0295(16) 0.0237(15) 0.0428(18) 0.0013(12) 0.0169(14) 0.0020(13)
C7A 0.0363(19) 0.0222(16) 0.067(3) 0.0011(14) 0.0289(18) -0.0009(16)
C8A 0.0346(19) 0.0214(17) 0.086(3) 0.0046(14) 0.024(2) 0.0143(18)
C9A 0.0315(18) 0.0300(19) 0.068(3) -0.0023(15) 0.0029(17) 0.0184(18)
C10A 0.0314(17) 0.0273(17) 0.0421(19) -0.0006(13) 0.0014(14) 0.0082(14)
Cl1B 0.0468(5) 0.0253(4) 0.0420(5) 0.0016(4) 0.0122(4) -0.0059(3)
N1B 0.0239(12) 0.0224(12) 0.0234(12) 0.0041(10) 0.0020(9) -0.0012(10)
N2B 0.0244(12) 0.0204(12) 0.0351(14) 0.0046(10) 0.0046(10) -0.0008(10)
C1B 0.0332(17) 0.0261(15) 0.0246(14) 0.0102(13) 0.0001(12) -0.0018(12)
C2B 0.0282(16) 0.0281(16) 0.0317(16) 0.0055(13) 0.0003(12) -0.0020(13)
C3B 0.0345(17) 0.0278(16) 0.0286(16) 0.0053(13) 0.0088(13) -0.0051(13)
C4B 0.0294(16) 0.0243(15) 0.0278(15) -0.0003(12) -0.0013(12) -0.0037(12)
C5B 0.0189(13) 0.0209(13) 0.0255(14) -0.0006(10) 0.0039(10) 0.0004(11)
C6B 0.0244(14) 0.0203(14) 0.0259(14) -0.0021(11) 0.0040(11) 0.0013(11)
C7B 0.0266(15) 0.0208(14) 0.0329(16) -0.0028(12) 0.0087(12) -0.0027(12)
C8B 0.0255(15) 0.0245(15) 0.0388(18) 0.0017(12) 0.0036(13) 0.0079(13)
C9B 0.0308(17) 0.0306(17) 0.0319(16) 0.0031(13) 0.0001(13) 0.0065(13)
C10B 0.0294(16) 0.0302(16) 0.0240(14) 0.0022(12) 0.0007(12) 0.0013(12)
O1C 0.0474(16) 0.063(2) 0.0284(12) 0.0104(14) 0.0137(11) 0.0045(12)
O2C 0.0338(14) 0.064(2) 0.0338(14) -0.0053(14) 0.0014(11) -0.0042(13)
O3C 0.0242(11) 0.0269(12) 0.0375(12) 0.0049(9) 0.0076(9) -0.0051(9)
O4C 0.0469(16) 0.0616(19) 0.0347(14) 0.0250(14) 0.0158(12) -0.0032(13)
O5C 0.0498(17) 0.062(2) 0.0266(12) 0.0103(14) 0.0068(11) -0.0078(12)
O6C 0.0238(12) 0.0448(16) 0.0506(15) 0.0054(10) 0.0071(11) 0.0124(12)
O7C 0.0481(19) 0.093(3) 0.067(2) 0.0362(19) 0.0112(16) -0.031(2)
N1C 0.0301(14) 0.0319(15) 0.0272(13) 0.0004(11) 0.0060(11) -0.0037(11)
N2C 0.0398(16) 0.0254(13) 0.0254(13) 0.0066(11) 0.0122(11) 0.0015(10)
N3C 0.0277(14) 0.0337(16) 0.0454(17) 0.0088(12) 0.0141(13) 0.0092(13)
C1C 0.0246(14) 0.0188(13) 0.0229(13) 0.0002(11) 0.0048(10) 0.0017(10)
C2C 0.0250(14) 0.0163(13) 0.0285(14) 0.0005(10) 0.0086(11) 0.0031(11)
C3C 0.0289(15) 0.0181(13) 0.0212(13) 0.0018(11) 0.0102(11) 0.0009(10)
C4C 0.0260(15) 0.0207(14) 0.0263(14) -0.0002(11) 0.0067(11) 0.0037(11)
C5C 0.0221(14) 0.0198(13) 0.0330(15) 0.0025(11) 0.0090(12) 0.0021(11)
C6C 0.0295(15) 0.0172(13) 0.0293(15) 0.0001(11) 0.0124(12) 0.0002(11)
O1D 0.0479(16) 0.0509(17) 0.0263(12) -0.0046(13) 0.0127(11) -0.0048(11)
O2D 0.0306(14) 0.072(2) 0.0364(14) -0.0052(14) -0.0005(11) 0.0061(14)
O3D 0.0220(11) 0.0246(12) 0.0502(15) 0.0019(9) 0.0081(10) -0.0052(10)
O4D 0.069(3) 0.141(4) 0.0406(18) 0.046(3) -0.0046(16) -0.019(2)
O5D 0.057(3) 0.097(5) 0.0320(18) 0.043(3) 0.013(2) 0.002(3)
O5DA 0.057(3) 0.097(5) 0.0320(18) 0.043(3) 0.013(2) 0.002(3)
O6D 0.0276(13) 0.0530(18) 0.0538(17) 0.0088(12) 0.0001(12) 0.0068(14)
O7D 0.0404(16) 0.062(2) 0.0600(19) 0.0220(15) 0.0159(14) -0.0066(16)
N1D 0.0344(15) 0.0273(14) 0.0280(13) 0.0019(11) 0.0051(11) 0.0007(11)
N2D 0.0415(17) 0.0435(18) 0.0284(14) 0.0151(14) 0.0075(12) -0.0011(13)
N3D 0.0243(14) 0.0287(15) 0.0497(18) 0.0059(11) 0.0093(13) 0.0053(13)
C1D 0.0239(14) 0.0217(14) 0.0251(14) -0.0012(11) 0.0044(11) 0.0002(11)
C2D 0.0228(14) 0.0148(12) 0.0282(14) 0.0004(10) 0.0077(11) 0.0011(10)
C3D 0.0284(15) 0.0195(13) 0.0246(13) 0.0012(11) 0.0089(11) 0.0020(11)
C4D 0.0273(15) 0.0208(14) 0.0298(15) -0.0007(11) 0.0059(12) 0.0047(11)
C5D 0.0215(14) 0.0207(14) 0.0375(17) 0.0033(11) 0.0091(12) 0.0028(12)
C6D 0.0279(15) 0.0176(13) 0.0325(16) 0.0014(11) 0.0099(12) -0.0002(11)
O1E 0.067(2) 0.0312(14) 0.0550(18) 0.0026(14) 0.0057(15) 0.0125(13)
O2E 0.080(2) 0.0510(19) 0.0371(16) -0.0037(16) 0.0167(15) 0.0018(13)
O3E 0.0479(16) 0.0327(13) 0.0366(13) -0.0064(12) 0.0054(11) -0.0076(11)
O4E 0.0493(17) 0.0308(14) 0.0586(18) -0.0068(12) 0.0237(14) -0.0113(12)
O5E 0.0592(19) 0.0434(17) 0.061(2) 0.0070(15) 0.0172(16) 0.0198(15)
O6E 0.067(2) 0.081(3) 0.0330(15) 0.0158(19) -0.0091(14) -0.0059(16)
O7E 0.0522(19) 0.060(2) 0.0538(18) -0.0085(16) 0.0025(14) -0.0243(16)
N1E 0.0383(16) 0.0356(16) 0.0351(16) 0.0012(13) 0.0059(13) 0.0061(13)
N2E 0.0348(16) 0.0313(16) 0.054(2) 0.0106(13) 0.0216(14) 0.0077(14)
N3E 0.0327(16) 0.062(2) 0.0362(17) 0.0096(16) 0.0003(13) -0.0184(16)
C1E 0.0296(16) 0.0293(15) 0.0269(15) 0.0066(13) 0.0063(12) 0.0011(12)
C2E 0.0275(15) 0.0266(15) 0.0315(16) 0.0070(12) 0.0068(12) -0.0048(12)
C3E 0.0294(16) 0.0236(14) 0.0352(16) 0.0056(12) 0.0104(13) 0.0013(12)
C4E 0.0294(16) 0.0405(19) 0.0279(16) 0.0141(14) 0.0077(12) 0.0052(13)
C5E 0.0256(15) 0.0394(19) 0.0282(15) 0.0090(13) 0.0013(12) -0.0078(14)
C6E 0.0251(15) 0.0279(16) 0.0404(18) 0.0034(12) 0.0072(13) -0.0054(13)

loop_
_atom_type_symbol
_atom_type_description
_atom_type_scat_dispersion_real
_atom_type_scat_dispersion_imag
_atom_type_scat_source
C C 0.0033 0.0016 'International Tables Vol C Tables 4.2.6.8 and 6.1.1.4'
H H 0.0000 0.0000 'International Tables Vol C Tables 4.2.6.8 and 6.1.1.4'
Cl Cl 0.1484 0.1585 'International Tables Vol C Tables 4.2.6.8 and 6.1.1.4'
N N 0.0061 0.0033 'International Tables Vol C Tables 4.2.6.8 and 6.1.1.4'
O O 0.0106 0.0060 'International Tables Vol C Tables 4.2.6.8 and 6.1.1.4'

loop_
_geom_angle_atom_site_label_1
_geom_angle_atom_site_label_2
_geom_angle_atom_site_label_3
_geom_angle
C1A N1A H1A 101.2
C4A N1A H1A 101.1
C4A N1A C1A 113.2(3)
C5A N1A H1A 101.1
C5A N1A C1A 118.2(3)
C5A N1A C4A 117.7(3)
C2A N2A H2A 124.9
C2A N2A C3A 110.0(3)
C3A N2A H2A 125.1
N1A C1A H1AA 109.3
N1A C1A H1AB 109.3
N1A C1A C2A 111.8(3)
H1AA C1A H1AB 107.9
C2A C1A H1AA 109.3
C2A C1A H1AB 109.3
N2A C2A C1A 110.2(3)
N2A C2A H2AA 109.6
N2A C2A H2AB 109.6
C1A C2A H2AA 109.6
C1A C2A H2AB 109.6
H2AA C2A H2AB 108.1
N2A C3A H3AA 109.3
N2A C3A H3AB 109.3
N2A C3A C4A 111.8(3)
H3AA C3A H3AB 107.9
C4A C3A H3AA 109.3
C4A C3A H3AB 109.3
N1A C4A C3A 112.4(3)
N1A C4A H4AA 109.1
N1A C4A H4AB 109.1
C3A C4A H4AA 109.1
C3A C4A H4AB 109.1
H4AA C4A H4AB 107.8
C6A C5A N1A 120.8(3)
C6A C5A C10A 117.9(3)
C10A C5A N1A 121.3(3)
C5A C6A H6A 120.2
C7A C6A C5A 119.5(3)
C7A C6A H6A 120.2
C6A C7A Cl1A 118.4(3)
C8A C7A Cl1A 118.9(3)
C8A C7A C6A 122.7(4)
C7A C8A H8A 121.2
C7A C8A C9A 117.6(3)
C9A C8A H8A 121.2
C8A C9A H9A 119.3
C8A C9A C10A 121.4(4)
C10A C9A H9A 119.3
C5A C10A H10A 119.6
C9A C10A C5A 120.9(4)
C9A C10A H10A 119.6
C1B N1B H1B 101.6
C4B N1B H1B 101.7
C4B N1B C1B 112.8(3)
C5B N1B H1B 101.6
C5B N1B C1B 117.6(2)
C5B N1B C4B 117.8(2)
C2B N2B H2B 124.7
C2B N2B C3B 110.6(3)
C3B N2B H2B 124.7
N1B C1B H1BA 109.3
N1B C1B H1BB 109.3
N1B C1B C2B 111.7(3)
H1BA C1B H1BB 107.9
C2B C1B H1BA 109.3
C2B C1B H1BB 109.3
N2B C2B C1B 111.2(3)
N2B C2B H2BA 109.4
N2B C2B H2BB 109.4
C1B C2B H2BA 109.4
C1B C2B H2BB 109.4
H2BA C2B H2BB 108.0
N2B C3B H3BA 109.7
N2B C3B H3BB 109.7
N2B C3B C4B 110.0(3)
H3BA C3B H3BB 108.2
C4B C3B H3BA 109.7
C4B C3B H3BB 109.7
N1B C4B C3B 111.3(3)
N1B C4B H4BA 109.4
N1B C4B H4BB 109.4
C3B C4B H4BA 109.4
C3B C4B H4BB 109.4
H4BA C4B H4BB 108.0
N1B C5B C6B 121.3(3)
N1B C5B C10B 121.7(3)
C10B C5B C6B 117.0(3)
C5B C6B H6B 120.0
C7B C6B C5B 119.9(3)
C7B C6B H6B 120.0
C6B C7B Cl1B 118.3(3)
C8B C7B Cl1B 118.4(3)
C8B C7B C6B 123.3(3)
C7B C8B H8B 121.6
C7B C8B C9B 116.8(3)
C9B C8B H8B 121.6
C8B C9B H9B 119.3
C10B C9B C8B 121.5(3)
C10B C9B H9B 119.3
C5B C10B H10B 119.3
C9B C10B C5B 121.5(3)
C9B C10B H10B 119.3
O1C N1C C1C 117.5(3)
O2C N1C O1C 123.3(3)
O2C N1C C1C 119.2(3)
O4C N2C C3C 119.8(3)
O5C N2C O4C 122.2(3)
O5C N2C C3C 118.0(3)
O6C N3C O7C 123.5(3)
O6C N3C C5C 118.7(3)
O7C N3C C5C 117.7(3)
C2C C1C N1C 119.1(3)
C6C C1C N1C 116.0(3)
C6C C1C C2C 124.9(3)
O3C C2C C1C 122.7(3)
O3C C2C C3C 125.5(3)
C3C C2C C1C 111.7(3)
C2C C3C N2C 120.9(3)
C4C C3C N2C 115.1(3)
C4C C3C C2C 123.9(3)
C3C C4C H4C 120.6
C5C C4C C3C 118.9(3)
C5C C4C H4C 120.6
C4C C5C N3C 118.8(3)
C4C C5C C6C 122.0(3)
C6C C5C N3C 119.1(3)
C1C C6C C5C 118.6(3)
C1C C6C H6C 120.7
C5C C6C H6C 120.7
O1D N1D O2D 123.3(3)
O1D N1D C1D 118.0(3)
O2D N1D C1D 118.6(3)
O4D N2D O5D 116.2(4)
O4D N2D O5DA 116.5(6)
O4D N2D C3D 119.6(3)
O5D N2D C3D 118.8(3)
O5DA N2D C3D 116.5(5)
O6D N3D C5D 118.2(3)
O7D N3D O6D 123.7(3)
O7D N3D C5D 118.1(3)
C2D C1D N1D 118.4(3)
C6D C1D N1D 116.8(3)
C6D C1D C2D 124.6(3)
O3D C2D C1D 123.4(3)
O3D C2D C3D 124.7(3)
C1D C2D C3D 111.9(3)
C2D C3D N2D 119.4(3)
C4D C3D N2D 116.2(3)
C4D C3D C2D 124.4(3)
C3D C4D H4D 120.6
C3D C4D C5D 118.8(3)
C5D C4D H4D 120.6
C4D C5D N3D 119.5(3)
C6D C5D N3D 118.7(3)
C6D C5D C4D 121.7(3)
C1D C6D C5D 118.7(3)
C1D C6D H6D 120.7
C5D C6D H6D 120.7
C2E O3E H3E 109.5
O1E N1E C1E 116.5(3)
O2E N1E O1E 123.9(3)
O2E N1E C1E 119.6(3)
O4E N2E C3E 118.6(3)
O5E N2E O4E 123.1(4)
O5E N2E C3E 118.2(3)
O6E N3E C5E 116.7(4)
O7E N3E O6E 125.4(4)
O7E N3E C5E 117.9(4)
C2E C1E N1E 120.9(3)
C6E C1E N1E 116.1(3)
C6E C1E C2E 123.0(3)
O3E C2E C1E 119.0(3)
O3E C2E C3E 125.2(3)
C1E C2E C3E 115.7(3)
C2E C3E N2E 119.7(3)
C4E C3E N2E 117.6(3)
C4E C3E C2E 122.7(3)
C3E C4E H4E 121.1
C5E C4E C3E 117.8(3)
C5E C4E H4E 121.1
C4E C5E N3E 119.3(3)
C6E C5E N3E 118.1(4)
C6E C5E C4E 122.7(3)
C1E C6E H6E 120.9
C5E C6E C1E 118.1(3)
C5E C6E H6E 120.9

loop_
_geom_bond_atom_site_label_1
_geom_bond_atom_site_label_2
_geom_bond_distance
Cl1A C7A 1.732(4)
N1A H1A 1.0002
N1A C1A 1.460(4)
N1A C4A 1.454(4)
N1A C5A 1.405(4)
N2A H2A 0.8805
N2A C2A 1.486(4)
N2A C3A 1.487(4)
C1A H1AA 0.9900
C1A H1AB 0.9900
C1A C2A 1.508(5)
C2A H2AA 0.9900
C2A H2AB 0.9900
C3A H3AA 0.9900
C3A H3AB 0.9900
C3A C4A 1.507(5)
C4A H4AA 0.9900
C4A H4AB 0.9900
C5A C6A 1.401(5)
C5A C10A 1.401(5)
C6A H6A 0.9500
C6A C7A 1.391(5)
C7A C8A 1.376(6)
C8A H8A 0.9500
C8A C9A 1.385(7)
C9A H9A 0.9500
C9A C10A 1.386(5)
C10A H10A 0.9500
Cl1B C7B 1.748(3)
N1B H1B 1.0002
N1B C1B 1.459(4)
N1B C4B 1.459(4)
N1B C5B 1.398(4)
N2B H2B 0.8797
N2B C2B 1.479(4)
N2B C3B 1.492(4)
C1B H1BA 0.9900
C1B H1BB 0.9900
C1B C2B 1.525(5)
C2B H2BA 0.9900
C2B H2BB 0.9900
C3B H3BA 0.9900
C3B H3BB 0.9900
C3B C4B 1.511(5)
C4B H4BA 0.9900
C4B H4BB 0.9900
C5B C6B 1.410(4)
C5B C10B 1.404(4)
C6B H6B 0.9500
C6B C7B 1.382(4)
C7B C8B 1.381(5)
C8B H8B 0.9500
C8B C9B 1.392(5)
C9B H9B 0.9500
C9B C10B 1.384(5)
C10B H10B 0.9500
O1C N1C 1.233(4)
O2C N1C 1.228(4)
O3C C2C 1.258(4)
O4C N2C 1.228(4)
O5C N2C 1.226(4)
O6C N3C 1.219(4)
O7C N3C 1.219(4)
N1C C1C 1.455(4)
N2C C3C 1.455(4)
N3C C5C 1.456(4)
C1C C2C 1.447(4)
C1C C6C 1.374(4)
C2C C3C 1.446(4)
C3C C4C 1.392(4)
C4C H4C 0.9500
C4C C5C 1.372(4)
C5C C6C 1.379(5)
C6C H6C 0.9500
O1D N1D 1.217(4)
O2D N1D 1.232(4)
O3D C2D 1.254(4)
O4D N2D 1.201(5)
O5D N2D 1.267(6)
O5DA N2D 1.230(11)
O6D N3D 1.227(4)
O7D N3D 1.225(4)
N1D C1D 1.456(4)
N2D C3D 1.458(4)
N3D C5D 1.460(4)
C1D C2D 1.441(4)
C1D C6D 1.378(4)
C2D C3D 1.444(4)
C3D C4D 1.377(4)
C4D H4D 0.9500
C4D C5D 1.383(5)
C5D C6D 1.378(5)
C6D H6D 0.9500
O1E N1E 1.233(4)
O2E N1E 1.200(4)
O3E H3E 0.8395
O3E C2E 1.319(4)
O4E N2E 1.238(5)
O5E N2E 1.218(4)
O6E N3E 1.221(5)
O7E N3E 1.220(5)
N1E C1E 1.467(4)
N2E C3E 1.461(5)
N3E C5E 1.472(5)
C1E C2E 1.407(5)
C1E C6E 1.378(5)
C2E C3E 1.407(5)
C3E C4E 1.390(5)
C4E H4E 0.9500
C4E C5E 1.380(6)
C5E C6E 1.375(5)
C6E H6E 0.9500

loop_
_geom_hbond_atom_site_label_D
_geom_hbond_atom_site_label_H
_geom_hbond_atom_site_label_A
_geom_hbond_site_symmetry_A
_geom_hbond_distance_DH
_geom_hbond_distance_HA
_geom_hbond_distance_DA
_geom_hbond_angle_DHA
N1A H1A Cl1B 1_545 1.00 2.78 3.665(3) 147.2
N2A H2A O3C . 0.88 2.29 2.723(4) 110.0
N2A H2A O3D . 0.88 2.34 2.787(4) 111.8
C3A H3AB O7D 1_455 0.99 2.63 3.451(5) 140.2
C4A H4AA Cl1B 2_574 0.99 2.88 3.690(4) 139.4
C4A H4AB O2D . 0.99 2.51 3.253(5) 131.5
C8A H8A O7C 1_645 0.95 2.64 3.572(5) 168.0
C10A H10A O6E 1_656 0.95 2.53 3.400(5) 152.1
N1B H1B Cl1A 1_565 1.00 2.80 3.653(3) 143.4
N2B H2B O3C . 0.88 2.38 2.848(4) 113.9
N2B H2B O3D . 0.88 2.34 2.771(4) 110.6
C1B H1BA O2C . 0.99 2.66 3.375(5) 129.4
C1B H1BB O2D 2_575 0.99 2.52 3.317(4) 136.9
C2B H2BA O7C 1_655 0.99 2.56 3.419(5) 145.3
C4B H4BA O1C 2_574 0.99 2.63 3.232(4) 119.6
C6C H6C O5C 2_575 0.95 2.48 3.310(4) 145.8
O3E H3E O4C . 0.84 2.51 3.037(4) 122.0
O3E H3E O5C . 0.84 2.43 2.962(4) 122.1
O3E H3E O4E . 0.84 1.86 2.565(4) 140.4
O3E H3E N2E . 0.84 2.47 2.899(4) 112.7
C4E H4E O4D 1_454 0.95 2.57 3.412(6) 148.0

loop_
_geom_torsion_atom_site_label_1
_geom_torsion_atom_site_label_2
_geom_torsion_atom_site_label_3
_geom_torsion_atom_site_label_4
_geom_torsion
Cl1A C7A C8A C9A -179.3(3)
N1A C1A C2A N2A -56.5(4)
N1A C5A C6A C7A -174.9(3)
N1A C5A C10A C9A 175.7(3)
N2A C3A C4A N1A 52.1(5)
C1A N1A C4A C3A -50.7(4)
C1A N1A C5A C6A -160.8(3)
C1A N1A C5A C10A 21.6(4)
C2A N2A C3A C4A -55.7(4)
C3A N2A C2A C1A 57.6(4)
C4A N1A C1A C2A 53.2(4)
C4A N1A C5A C6A -19.0(4)
C4A N1A C5A C10A 163.4(3)
C5A N1A C1A C2A -163.4(3)
C5A N1A C4A C3A 165.7(3)
C5A C6A C7A Cl1A 177.6(3)
C5A C6A C7A C8A -2.2(5)
C6A C5A C10A C9A -2.0(5)
C6A C7A C8A C9A 0.6(6)
C7A C8A C9A C10A 0.3(6)
C8A C9A C10A C5A 0.4(6)
C10A C5A C6A C7A 2.8(5)
Cl1B C7B C8B C9B 179.7(3)
N1B C1B C2B N2B -53.1(4)
N1B C5B C6B C7B 177.5(3)
N1B C5B C10B C9B -176.9(3)
N2B C3B C4B N1B 57.0(4)
C1B N1B C4B C3B -55.3(4)
C1B N1B C5B C6B 16.1(4)
C1B N1B C5B C10B -166.7(3)
C2B N2B C3B C4B -57.5(4)
C3B N2B C2B C1B 55.7(4)
C4B N1B C1B C2B 53.0(4)
C4B N1B C5B C6B 156.3(3)
C4B N1B C5B C10B -26.5(4)
C5B N1B C1B C2B -164.9(3)
C5B N1B C4B C3B 162.6(3)
C5B C6B C7B Cl1B 179.6(2)
C5B C6B C7B C8B 0.0(5)
C6B C5B C10B C9B 0.4(5)
C6B C7B C8B C9B -0.7(5)
C7B C8B C9B C10B 1.3(5)
C8B C9B C10B C5B -1.1(5)
C10B C5B C6B C7B 0.1(4)
O1C N1C C1C C2C -144.5(3)
O1C N1C C1C C6C 32.3(4)
O2C N1C C1C C2C 36.0(4)
O2C N1C C1C C6C -147.3(3)
O3C C2C C3C N2C 0.6(5)
O3C C2C C3C C4C 179.1(3)
O4C N2C C3C C2C -4.5(5)
O4C N2C C3C C4C 177.0(3)
O5C N2C C3C C2C 175.3(3)
O5C N2C C3C C4C -3.3(4)
O6C N3C C5C C4C 15.4(5)
O6C N3C C5C C6C -162.9(3)
O7C N3C C5C C4C -166.0(4)
O7C N3C C5C C6C 15.7(5)
N1C C1C C2C O3C -1.9(4)
N1C C1C C2C C3C 176.2(3)
N1C C1C C6C C5C -177.6(3)
N2C C3C C4C C5C 177.9(3)
N3C C5C C6C C1C 180.0(3)
C1C C2C C3C N2C -177.4(3)
C1C C2C C3C C4C 1.1(4)
C2C C1C C6C C5C -1.1(5)
C2C C3C C4C C5C -0.6(5)
C3C C4C C5C N3C -179.2(3)
C3C C4C C5C C6C -0.9(5)
C4C C5C C6C C1C 1.7(5)
C6C C1C C2C O3C -178.3(3)
C6C C1C C2C C3C -0.2(4)
O1D N1D C1D C2D 142.0(3)
O1D N1D C1D C6D -33.1(4)
O2D N1D C1D C2D -39.0(4)
O2D N1D C1D C6D 145.9(3)
O3D C2D C3D N2D -1.9(5)
O3D C2D C3D C4D -179.9(3)
O4D N2D C3D C2D 163.1(4)
O4D N2D C3D C4D -18.7(6)
O5D N2D C3D C2D 10.1(6)
O5D N2D C3D C4D -171.8(5)
O5DA N2D C3D C2D -47.9(8)
O5DA N2D C3D C4D 130.2(8)
O6D N3D C5D C4D -4.1(5)
O6D N3D C5D C6D 172.6(3)
O7D N3D C5D C4D 177.9(3)
O7D N3D C5D C6D -5.4(5)
N1D C1D C2D O3D 4.1(4)
N1D C1D C2D C3D -173.8(3)
N1D C1D C6D C5D 175.7(3)
N2D C3D C4D C5D -176.9(3)
N3D C5D C6D C1D -178.5(3)
C1D C2D C3D N2D 176.0(3)
C1D C2D C3D C4D -2.0(4)
C2D C1D C6D C5D 1.0(5)
C2D C3D C4D C5D 1.1(5)
C3D C4D C5D N3D 177.5(3)
C3D C4D C5D C6D 1.0(5)
C4D C5D C6D C1D -2.0(5)
C6D C1D C2D O3D 178.8(3)
C6D C1D C2D C3D 0.9(4)
O1E N1E C1E C2E -150.7(3)
O1E N1E C1E C6E 30.0(5)
O2E N1E C1E C2E 31.7(5)
O2E N1E C1E C6E -147.7(4)
O3E C2E C3E N2E 1.8(5)
O3E C2E C3E C4E 179.6(3)
O4E N2E C3E C2E -1.2(5)
O4E N2E C3E C4E -179.1(3)
O5E N2E C3E C2E 177.7(3)
O5E N2E C3E C4E -0.1(5)
O6E N3E C5E C4E -6.5(5)
O6E N3E C5E C6E 172.4(3)
O7E N3E C5E C4E 173.8(3)
O7E N3E C5E C6E -7.2(5)
N1E C1E C2E O3E 2.9(5)
N1E C1E C2E C3E -179.2(3)
N1E C1E C6E C5E 177.1(3)
N2E C3E C4E C5E 176.3(3)
N3E C5E C6E C1E -176.3(3)
C1E C2E C3E N2E -176.0(3)
C1E C2E C3E C4E 1.8(5)
C2E C1E C6E C5E -2.3(5)
C2E C3E C4E C5E -1.5(5)
C3E C4E C5E N3E 178.1(3)
C3E C4E C5E C6E -0.8(5)
C4E C5E C6E C1E 2.6(5)
C6E C1E C2E O3E -177.8(3)
C6E C1E C2E C3E 0.2(5)
